data_7000064
loop_
_publ_author_name
'Siegfried, Liselotte'
'Comparone, Antonio'
'Neuburger, Markus'
'Kaden, Thomas A.'

_publ_section_title
;
 Selective metal promoted hydrolysis of nitrile groups in the side
 chain of tetraazamacrocyclic Cu2+-complexes.
;
_journal_issue 1
_journal_name_full 'Dalton transactions (Cambridge, England : 2003)'
_journal_page_first 30
_journal_page_last 36
_journal_paper_doi 10.1039/b412857p
_journal_year 2005
_chemical_compound_source
;
?
;
_chemical_formula_moiety ' [Cu(C16 H36 N6 O1] (ClO4)2 H2O '
_chemical_formula_sum 'C16 H38 Cl2 Cu N6 O10'
_chemical_formula_weight 608.96
_chemical_name_systematic
;
?
;
_space_group_IT_number 2
_symmetry_cell_setting triclinic
_symmetry_space_group_name_Hall '-P 1'
_symmetry_space_group_name_H-M 'P -1'
_atom_sites_solution_hydrogens geom
_atom_sites_solution_primary direct
_audit_creation_date 04-07-27
_audit_creation_method CRYSTALS_ver_12.20
_cell_angle_alpha 105.1318(11)
_cell_angle_beta 94.3250(9)
_cell_angle_gamma 112.9723(11)
_cell_formula_units_Z 6
_cell_length_a 13.2769(3)
_cell_length_b 16.8427(3)
_cell_length_c 19.9307(4)
_cell_measurement_reflns_used 16941
_cell_measurement_temperature 173
_cell_measurement_theta_max 27
_cell_measurement_theta_min 3
_cell_volume 3881.53(14)
_computing_cell_refinement
;
Denzo/Scalepack (Otwinowski & Minor, 1996)
;
_computing_data_collection
;
COLLECT (Nonius BV, 1997)
;
_computing_data_reduction
;
Denzo/Scalepack (Otwinowski & Minor, 1996)
;
_computing_molecular_graphics
;
CAMERON (Watkin et al 1996)
;
_computing_publication_material
;
CRYSTALS (Watkin et al 2003)
;
_computing_structure_refinement
;
CRYSTALS (Watkin et al 2003)
;
_computing_structure_solution
;
SIR92 (Altomare et al, 1994)
;
_diffrn_ambient_temperature 173
_diffrn_measured_fraction_theta_full 0.996
_diffrn_measured_fraction_theta_max 0.990
_diffrn_measurement_device_type
;
Nonius Kappa CCD
;
_diffrn_measurement_method '\f & \w scans'
_diffrn_radiation_monochromator graphite
_diffrn_radiation_type 'Mo K\a'
_diffrn_radiation_wavelength 0.71073
_diffrn_reflns_av_R_equivalents 0.02
_diffrn_reflns_limit_h_max 17
_diffrn_reflns_limit_h_min -16
_diffrn_reflns_limit_k_max 21
_diffrn_reflns_limit_k_min -21
_diffrn_reflns_limit_l_max 25
_diffrn_reflns_limit_l_min -25
_diffrn_reflns_number 32488
_diffrn_reflns_theta_full 26.959
_diffrn_reflns_theta_max 27.509
_diffrn_reflns_theta_min 2.912
_diffrn_standards_decay_% 0.00
_diffrn_standards_interval_count 0
_diffrn_standards_interval_time 0
_diffrn_standards_number 0
_exptl_absorpt_coefficient_mu 1.111
_exptl_absorpt_correction_T_max 0.94
_exptl_absorpt_correction_T_min 0.82
_exptl_absorpt_correction_type multi-scan
_exptl_absorpt_process_details
;
Denzo/Scalepack (Otwinowski & Minor, 1996)
;
_exptl_crystal_colour ' blue '
_exptl_crystal_density_diffrn 1.558
_exptl_crystal_description ' plate '
_exptl_crystal_F_000 1902
_exptl_crystal_size_max 0.19
_exptl_crystal_size_mid 0.18
_exptl_crystal_size_min 0.06
_refine_diff_density_max 1.00
_refine_diff_density_min -0.68
_refine_ls_extinction_method None
_refine_ls_goodness_of_fit_ref 1.0604
_refine_ls_hydrogen_treatment mixed
_refine_ls_matrix_type full
_refine_ls_number_parameters 973
_refine_ls_number_reflns 9247
_refine_ls_number_restraints 1197
_refine_ls_R_factor_all 0.1025
_refine_ls_R_factor_gt 0.0538
_refine_ls_shift/su_max 0.036060
_refine_ls_structure_factor_coef F
_refine_ls_weighting_details
;
Method, part 1, Chebychev polynomial, (Watkin, 1994, Prince, 1982)
[weight] = 1.0/[A~0~*T~0~(x)+A~1~*T~1~(x) ... +A~n-1~]*T~n-1~(x)]
where A~i~ are the Chebychev coefficients listed below and x= Fcalc/Fmax
Method = Robust Weighting (Prince, 1982)
W = [weight] * [1-(deltaF/6*sigmaF)^2^]^2^
A~i~ are:
1.01 1.08 1.06 0.377 0.283
;
_refine_ls_weighting_scheme calc
_refine_ls_wR_factor_all 0.0690
_refine_ls_wR_factor_gt 0.0539
_refine_ls_wR_factor_ref 0.0539
_reflns_limit_h_max 17
_reflns_limit_h_min -17
_reflns_limit_k_max 21
_reflns_limit_k_min -21
_reflns_limit_l_max 25
_reflns_limit_l_min 0
_reflns_number_gt 9247
_reflns_number_total 17659
_reflns_threshold_expression I>3.00u(I)
_cod_data_source_file b412857p.txt
_cod_data_source_block ccdc248568
_cod_depositor_comments
;
The following automatic conversions were performed:
'_symmetry_cell_setting' value 'Triclinic' changed to 'triclinic'
according to '/home/saulius/struct/CIF-dictionaries/cif_core.dic'
dictionary named 'cif_core.dic' version 2.4.1 from 2010-06-29.

Automatic conversion script
Id: cif_fix_enum 1527 2010-12-29 10:47:43Z saulius 
;
_cod_original_sg_symbol_H-M 'P -1 '
_cod_original_formula_sum ' C16 H38 Cl2 Cu1 N6 O10 '
_cod_database_code 7000064

loop_
_symmetry_equiv_pos_as_xyz
x,y,z
-x,-y,-z

loop_
_atom_site_label
_atom_site_type_symbol
_atom_site_fract_x
_atom_site_fract_y
_atom_site_fract_z
_atom_site_U_iso_or_equiv
_atom_site_occupancy
_atom_site_adp_type
_atom_site_refinement_flags_posn
_atom_site_refinement_flags_adp
_atom_site_refinement_flags_occupancy
_atom_site_disorder_assembly
_atom_site_disorder_group
_atom_site_attached_hydrogens
Cu1 Cu 0.95735(4) -0.00656(3) -0.24879(3) 0.0302 1.0000 Uani . . . . . .
Cu2 Cu 0.67793(4) 0.31122(3) 0.07425(3) 0.0309 1.0000 Uani . . . . . .
Cu3 Cu 0.68750(4) 0.33738(3) -0.38364(3) 0.0344 1.0000 Uani . . . . . .
N1 N 1.0943(3) -0.0352(2) -0.2658(2) 0.0380 1.0000 Uani . . . . . .
N2 N 0.8605(3) -0.1350(2) -0.32818(19) 0.0357 1.0000 Uani . . . . . .
N3 N 0.8184(3) 0.0171(2) -0.2294(2) 0.0408 1.0000 Uani . . . . . .
N4 N 1.0240(3) 0.0656(2) -0.14008(18) 0.0364 1.0000 Uani . . . . . .
N5 N 1.0381(3) 0.0969(2) -0.3006(2) 0.0416 1.0000 Uani . . . . . .
N6 N 0.8398(5) -0.1926(4) -0.5177(3) 0.0744 1.0000 Uani . . . . . .
N7 N 0.5348(3) 0.3327(3) 0.0609(2) 0.0420 1.0000 Uani . . . . . .
N8 N 0.7252(3) 0.3758(2) -0.00355(19) 0.0360 1.0000 Uani . . . . . .
N9 N 0.8182(3) 0.2849(2) 0.0830(2) 0.0404 1.0000 Uani . . . . . .
N10 N 0.5944(3) 0.1874(2) 0.0957(2) 0.0445 1.0000 Uani . . . . . .
N11 N 0.7154(3) 0.4123(3) 0.1786(2) 0.0436 1.0000 Uani . . . . . .
N12 N 0.7971(4) 0.6000(3) -0.0034(2) 0.0603 1.0000 Uani . . . . . .
N13 N 0.7541(4) 0.4113(3) -0.4510(2) 0.0500 1.0000 Uani . . . . . .
N14 N 0.5769(3) 0.2346(3) -0.4774(2) 0.0470 1.0000 Uani . . . . . .
N15 N 0.6151(3) 0.2644(3) -0.3180(2) 0.0462 1.0000 Uani . . . . . .
N16 N 0.7185(3) 0.4539(3) -0.2979(2) 0.0435 1.0000 Uani . . . . . .
N17 N 0.8490(3) 0.3283(3) -0.3764(2) 0.0505 1.0000 Uani . . . . . .
N18 N 0.4484(7) 0.0719(5) -0.5998(4) 0.0692 0.5000 Uani D . . . . .
N180 N 0.6031(8) 0.1071(5) -0.6319(6) 0.0680 0.5000 Uani D . . . . .
C1 C 1.0526(4) -0.1173(3) -0.3309(2) 0.0430 1.0000 Uani . . . . . .
C2 C 0.9364(4) -0.1822(3) -0.3310(2) 0.0400 1.0000 Uani . . . . . .
C3 C 0.7561(4) -0.1907(3) -0.3076(3) 0.0434 1.0000 Uani . . . . . .
C4 C 0.6770(4) -0.1467(3) -0.2938(3) 0.0470 1.0000 Uani . . . . . .
C5 C 0.7211(4) -0.0646(3) -0.2258(3) 0.0492 1.0000 Uani . . . . . .
C6 C 0.7808(4) 0.0553(3) -0.2807(3) 0.0508 1.0000 Uani . . . . . .
C7 C 0.8534(4) 0.0863(3) -0.1575(3) 0.0513 1.0000 Uani . . . . . .
C8 C 0.9258(4) 0.0662(3) -0.1091(3) 0.0483 1.0000 Uani . . . . . .
C9 C 1.1069(4) 0.1622(3) -0.1259(3) 0.0444 1.0000 Uani . . . . . .
C10 C 1.0761(4) 0.0199(3) -0.1036(3) 0.0471 1.0000 Uani . . . . . .
C11 C 1.1733(4) 0.0098(3) -0.1339(3) 0.0490 1.0000 Uani . . . . . .
C12 C 1.1411(4) -0.0590(3) -0.2070(3) 0.0453 1.0000 Uani . . . . . .
C13 C 1.1808(4) 0.0427(3) -0.2806(3) 0.0450 1.0000 Uani . . . . . .
C14 C 1.1303(4) 0.0795(3) -0.3287(3) 0.0483 1.0000 Uani . . . . . .
C15 C 0.8376(4) -0.1209(3) -0.3976(2) 0.0432 1.0000 Uani . . . . . .
C16 C 0.7950(4) -0.2054(3) -0.4633(3) 0.0484 1.0000 Uani . . . . . .
C17 C 0.5555(4) 0.3946(3) 0.0162(3) 0.0478 1.0000 Uani . . . . . .
C18 C 0.6183(4) 0.3689(3) -0.0386(3) 0.0447 1.0000 Uani . . . . . .
C19 C 0.7709(4) 0.3268(3) -0.0584(2) 0.0424 1.0000 Uani . . . . . .
C20 C 0.8724(4) 0.3190(4) -0.0286(3) 0.0506 1.0000 Uani . . . . . .
C21 C 0.8496(4) 0.2542(3) 0.0140(3) 0.0496 1.0000 Uani . . . . . .
C22 C 0.9183(4) 0.3630(3) 0.1328(3) 0.0452 1.0000 Uani . . . . . .
C23 C 0.7882(5) 0.2087(3) 0.1133(3) 0.0544 1.0000 Uani . . . . . .
C24 C 0.6685(5) 0.1408(3) 0.0808(3) 0.0568 1.0000 Uani . . . . . .
C25 C 0.5790(5) 0.1987(4) 0.1699(3) 0.0645 1.0000 Uani . . . . . .
C26 C 0.4845(5) 0.1296(4) 0.0470(3) 0.0607 1.0000 Uani . . . . . .
C27 C 0.4019(4) 0.1705(4) 0.0517(3) 0.0659 1.0000 Uani . . . . . .
C28 C 0.4281(4) 0.2493(4) 0.0220(3) 0.0550 1.0000 Uani . . . . . .
C29 C 0.5222(4) 0.3800(4) 0.1322(3) 0.0552 1.0000 Uani . . . . . .
C30 C 0.6322(5) 0.4508(4) 0.1769(3) 0.0532 1.0000 Uani . . . . . .
C31 C 0.8057(4) 0.4743(3) 0.0299(3) 0.0428 1.0000 Uani . . . . . .
C32 C 0.8237(4) 0.5304(3) -0.0205(3) 0.0481 1.0000 Uani . . . . . .
C33 C 0.7044(5) 0.3469(4) -0.5248(3) 0.0627 1.0000 Uani . . . . . .
C34 C 0.5851(5) 0.2868(4) -0.5287(3) 0.0550 1.0000 Uani . . . . . .
C35 C 0.4586(4) 0.1961(4) -0.4673(3) 0.0593 1.0000 Uani . . . . . .
C36 C 0.4405(5) 0.1522(4) -0.4089(4) 0.0729 1.0000 Uani . . . . . .
C37 C 0.4892(5) 0.2189(4) -0.3363(3) 0.0660 1.0000 Uani . . . . . .
C38 C 0.6573(5) 0.1959(4) -0.3143(3) 0.0599 1.0000 Uani . . . . . .
C39 C 0.6490(5) 0.3337(4) -0.2452(3) 0.0533 1.0000 Uani . . . . . .
C40 C 0.6456(4) 0.4194(4) -0.2508(3) 0.0528 1.0000 Uani . . . . . .
C41 C 0.8356(5) 0.5031(4) -0.2566(3) 0.0563 1.0000 Uani . . . . . .
C42 C 0.6880(5) 0.5203(3) -0.3219(3) 0.0557 1.0000 Uani . . . . . .
C43 C 0.7549(5) 0.5584(3) -0.3730(4) 0.0666 1.0000 Uani . . . . . .
C44 C 0.7295(5) 0.4911(4) -0.4463(3) 0.0653 1.0000 Uani . . . . . .
C45 C 0.8774(5) 0.4396(4) -0.4374(3) 0.0681 1.0000 Uani . . . . . .
C46 C 0.9074(5) 0.3652(5) -0.4284(3) 0.0674 1.0000 Uani . . . . . .
C47 C 0.6154(5) 0.1620(3) -0.5035(3) 0.0600 1.0000 Uani D . . . . .
C48 C 0.5570(3) 0.0965(3) -0.5770(2) 0.0576 1.0000 Uani D . . . . .
O1 O 0.7222(4) -0.2783(3) -0.4640(2) 0.0712 1.0000 Uani . . . . . .
O2 O 0.8620(4) 0.5122(3) -0.0736(2) 0.0688 1.0000 Uani . . . . . .
O3 O 0.6140(7) 0.0764(5) -0.6200(5) 0.0687 0.5000 Uani D . . . . .
O4 O 0.9141(5) -0.2396(4) -0.1719(3) 0.0976 1.0000 Uani . . . . . .
O5 O 0.8166(5) -0.1630(4) -0.1177(4) 0.1097 1.0000 Uani . . . . . .
O6 O 0.9087(7) -0.2188(6) -0.0557(3) 0.1463 1.0000 Uani . . . . . .
O7 O 0.7546(5) -0.3178(4) -0.1357(5) 0.1456 1.0000 Uani . . . . . .
O8 O 0.5926(4) 0.0677(4) -0.1108(2) 0.0783 1.0000 Uani . . . . . .
O9 O 0.4884(8) 0.0025(5) -0.2235(3) 0.1738 1.0000 Uani . . . . . .
O10 O 0.5464(6) 0.1562(4) -0.1714(3) 0.1208 1.0000 Uani . . . . . .
O11 O 0.4160(5) 0.0552(6) -0.1333(4) 0.1381 1.0000 Uani . . . . . .
O12 O 0.9373(5) 0.6544(4) 0.1453(3) 0.1147 1.0000 Uani . . . . . .
O13 O 0.9976(4) 0.7312(3) 0.2675(3) 0.0919 1.0000 Uani . . . . . .
O14 O 0.9454(6) 0.5774(3) 0.2263(4) 0.1232 1.0000 Uani . . . . . .
O15 O 1.1031(5) 0.6739(5) 0.2046(3) 0.1267 1.0000 Uani . . . . . .
O16 O 0.6190(3) 0.7474(3) 0.1573(2) 0.0666 1.0000 Uani . . . . . .
O17 O 0.5394(4) 0.6010(3) 0.1645(4) 0.1073 1.0000 Uani . . . . . .
O18 O 0.7167(7) 0.7094(4) 0.2316(3) 0.1476 1.0000 Uani . . . . . .
O19 O 0.6897(5) 0.6430(3) 0.1147(4) 0.1145 1.0000 Uani . . . . . .
O20 O 0.9443(4) 0.3055(3) -0.7137(2) 0.0761 1.0000 Uani . . . . . .
O21 O 0.7737(4) 0.2458(3) -0.6804(3) 0.0948 1.0000 Uani . . . . . .
O22 O 0.9316(4) 0.3456(4) -0.5971(2) 0.0969 1.0000 Uani . . . . . .
O23 O 0.8557(6) 0.3955(4) -0.6745(4) 0.1191 1.0000 Uani . . . . . .
O24 O 0.9320(4) 0.0469(3) -0.4801(3) 0.0955 1.0000 Uani D U . . . .
O25 O 0.8961(5) 0.1566(4) -0.4098(2) 0.0959 0.6000 Uani D U . . . .
O26 O 0.8427(5) 0.1163(3) -0.5308(3) 0.0725 0.6000 Uani D U . . . .
O27 O 0.7529(4) 0.0204(4) -0.4690(3) 0.1052 0.6000 Uani D U . . . .
O30 O 0.4743(7) 0.0305(5) -0.5832(4) 0.0976 0.5000 Uani D . . . . .
O250 O 0.8134(5) 0.0929(4) -0.4156(2) 0.1230 0.4000 Uani D U . . . .
O260 O 0.9116(5) 0.1752(3) -0.4816(3) 0.1176 0.4000 Uani D U . . . .
O270 O 0.7711(4) 0.0358(4) -0.5370(3) 0.1280 0.4000 Uani D U . . . .
O280 O 0.8060(4) 0.6693(3) 0.3427(2) 0.0799 1.0000 Uani . . . . . .
O290 O 0.5577(7) 0.5555(5) 0.4576(6) 0.2142 1.0000 Uani . . . . . .
O300 O 0.7216(10) 0.4996(7) 0.3628(5) 0.0964 0.5000 Uani . U . . . .
O301 O 0.5908(10) 0.3386(9) 0.3044(6) 0.1052 0.5000 Uani . U . . . .
Cl1 Cl 0.84827(9) -0.23406(7) -0.12087(6) 0.0392 1.0000 Uani . . . . . .
Cl2 Cl 0.51259(9) 0.07080(7) -0.16136(6) 0.0387 1.0000 Uani . . . . . .
Cl3 Cl 0.99129(9) 0.65841(7) 0.21148(6) 0.0424 1.0000 Uani . . . . . .
Cl4 Cl 0.63981(9) 0.67503(8) 0.16897(6) 0.0448 1.0000 Uani . . . . . .
Cl5 Cl 0.87510(10) 0.32389(8) -0.66605(7) 0.0495 1.0000 Uani . . . . . .
Cl6 Cl 0.85520(10) 0.08602(8) -0.47512(6) 0.0470 1.0000 Uani D U . . . .
H4 H 1.0672 0.1567 -0.2667 0.0503 1.0000 Uiso . . . . . .
H5 H 0.9849 0.0920 -0.3387 0.0503 1.0000 Uiso . . . . . .
H6 H 0.8160 -0.2418 -0.5614 0.0782 1.0000 Uiso . . . . . .
H7 H 0.8966 -0.1341 -0.5141 0.0782 1.0000 Uiso . . . . . .
H14 H 0.7896 0.4594 0.1874 0.0515 1.0000 Uiso . . . . . .
H15 H 0.7090 0.3839 0.2150 0.0515 1.0000 Uiso . . . . . .
H16 H 0.8076 0.6383 -0.0328 0.0758 1.0000 Uiso . . . . . .
H17 H 0.7673 0.6122 0.0386 0.0758 1.0000 Uiso . . . . . .
H24 H 0.8932 0.3629 -0.3295 0.0577 1.0000 Uiso . . . . . .
H25 H 0.8365 0.2660 -0.3862 0.0577 1.0000 Uiso . . . . . .
H26 H 0.4146 0.0388 -0.6488 0.0678 0.5000 Uiso . . . . . .
H27 H 0.4043 0.0869 -0.5670 0.0678 0.5000 Uiso . . . . . .
H36 H 0.6698 0.1607 -0.6265 0.0767 0.5000 Uiso . . . . . .
H37 H 0.5700 0.0614 -0.6775 0.0767 0.5000 Uiso . . . . . .
H11 H 1.1012 -0.1472 -0.3313 0.0528 1.0000 Uiso . . . . . .
H12 H 1.0521 -0.0985 -0.3724 0.0528 1.0000 Uiso . . . . . .
H21 H 0.9096 -0.2334 -0.3735 0.0473 1.0000 Uiso . . . . . .
H22 H 0.9372 -0.2026 -0.2904 0.0473 1.0000 Uiso . . . . . .
H31 H 0.7176 -0.2473 -0.3453 0.0514 1.0000 Uiso . . . . . .
H32 H 0.7771 -0.2023 -0.2652 0.0514 1.0000 Uiso . . . . . .
H41 H 0.6646 -0.1268 -0.3333 0.0543 1.0000 Uiso . . . . . .
H42 H 0.6076 -0.1911 -0.2896 0.0543 1.0000 Uiso . . . . . .
H51 H 0.7435 -0.0828 -0.1876 0.0605 1.0000 Uiso . . . . . .
H52 H 0.6614 -0.0474 -0.2162 0.0605 1.0000 Uiso . . . . . .
H61 H 0.8429 0.1077 -0.2833 0.0644 1.0000 Uiso . . . . . .
H62 H 0.7518 0.0102 -0.3268 0.0644 1.0000 Uiso . . . . . .
H63 H 0.7235 0.0726 -0.2652 0.0644 1.0000 Uiso . . . . . .
H71 H 0.8946 0.1457 -0.1611 0.0609 1.0000 Uiso . . . . . .
H72 H 0.7884 0.0844 -0.1386 0.0609 1.0000 Uiso . . . . . .
H81 H 0.9507 0.1121 -0.0635 0.0562 1.0000 Uiso . . . . . .
H82 H 0.8838 0.0079 -0.1039 0.0562 1.0000 Uiso . . . . . .
H91 H 1.1710 0.1630 -0.1456 0.0499 1.0000 Uiso . . . . . .
H92 H 1.1297 0.1924 -0.0756 0.0499 1.0000 Uiso . . . . . .
H93 H 1.0732 0.1930 -0.1473 0.0499 1.0000 Uiso . . . . . .
H141 H 1.1867 0.1352 -0.3310 0.0546 1.0000 Uiso . . . . . .
H142 H 1.1018 0.0359 -0.3754 0.0546 1.0000 Uiso . . . . . .
H131 H 1.2321 0.0229 -0.3031 0.0514 1.0000 Uiso . . . . . .
H132 H 1.2200 0.0902 -0.2366 0.0514 1.0000 Uiso . . . . . .
H121 H 1.2066 -0.0664 -0.2182 0.0551 1.0000 Uiso . . . . . .
H122 H 1.0860 -0.1155 -0.2052 0.0551 1.0000 Uiso . . . . . .
H111 H 1.2114 -0.0084 -0.1022 0.0577 1.0000 Uiso . . . . . .
H112 H 1.2230 0.0679 -0.1364 0.0577 1.0000 Uiso . . . . . .
H101 H 1.1025 0.0553 -0.0543 0.0540 1.0000 Uiso . . . . . .
H102 H 1.0203 -0.0395 -0.1081 0.0540 1.0000 Uiso . . . . . .
H151 H 0.9057 -0.0770 -0.4037 0.0484 1.0000 Uiso . . . . . .
H152 H 0.7824 -0.0972 -0.3954 0.0484 1.0000 Uiso . . . . . .
H171 H 0.5987 0.4564 0.0456 0.0580 1.0000 Uiso . . . . . .
H172 H 0.4855 0.3885 -0.0069 0.0580 1.0000 Uiso . . . . . .
H181 H 0.6333 0.4091 -0.0667 0.0520 1.0000 Uiso . . . . . .
H182 H 0.5742 0.3075 -0.0687 0.0520 1.0000 Uiso . . . . . .
H191 H 0.7900 0.3592 -0.0921 0.0482 1.0000 Uiso . . . . . .
H192 H 0.7137 0.2667 -0.0820 0.0482 1.0000 Uiso . . . . . .
H201 H 0.9250 0.3781 0.0015 0.0589 1.0000 Uiso . . . . . .
H202 H 0.9045 0.2985 -0.0674 0.0589 1.0000 Uiso . . . . . .
H211 H 0.9158 0.2453 0.0234 0.0602 1.0000 Uiso . . . . . .
H212 H 0.7896 0.1973 -0.0141 0.0602 1.0000 Uiso . . . . . .
H221 H 0.8987 0.3832 0.1775 0.0552 1.0000 Uiso . . . . . .
H222 H 0.9766 0.3440 0.1399 0.0552 1.0000 Uiso . . . . . .
H223 H 0.9439 0.4120 0.1131 0.0552 1.0000 Uiso . . . . . .
H231 H 0.8369 0.1793 0.1031 0.0702 1.0000 Uiso . . . . . .
H232 H 0.7960 0.2320 0.1637 0.0702 1.0000 Uiso . . . . . .
H241 H 0.6608 0.1166 0.0304 0.0700 1.0000 Uiso . . . . . .
H242 H 0.6485 0.0922 0.1010 0.0700 1.0000 Uiso . . . . . .
H251 H 0.5310 0.2288 0.1798 0.0754 1.0000 Uiso . . . . . .
H252 H 0.6502 0.2345 0.2016 0.0754 1.0000 Uiso . . . . . .
H253 H 0.5459 0.1401 0.1764 0.0754 1.0000 Uiso . . . . . .
H261 H 0.4969 0.1175 -0.0007 0.0653 1.0000 Uiso . . . . . .
H262 H 0.4525 0.0736 0.0576 0.0653 1.0000 Uiso . . . . . .
H271 H 0.3990 0.1920 0.1008 0.0692 1.0000 Uiso . . . . . .
H272 H 0.3301 0.1235 0.0261 0.0692 1.0000 Uiso . . . . . .
H281 H 0.4341 0.2287 -0.0266 0.0602 1.0000 Uiso . . . . . .
H282 H 0.3673 0.2667 0.0241 0.0602 1.0000 Uiso . . . . . .
H291 H 0.4736 0.4085 0.1262 0.0684 1.0000 Uiso . . . . . .
H292 H 0.4900 0.3359 0.1559 0.0684 1.0000 Uiso . . . . . .
H301 H 0.6589 0.5000 0.1574 0.0664 1.0000 Uiso . . . . . .
H302 H 0.6226 0.4731 0.2243 0.0664 1.0000 Uiso . . . . . .
H311 H 0.8765 0.4770 0.0480 0.0502 1.0000 Uiso . . . . . .
H312 H 0.7775 0.5007 0.0684 0.0502 1.0000 Uiso . . . . . .
H331 H 0.7087 0.3807 -0.5574 0.0743 1.0000 Uiso . . . . . .
H332 H 0.7447 0.3104 -0.5369 0.0743 1.0000 Uiso . . . . . .
H341 H 0.5534 0.2450 -0.5760 0.0620 1.0000 Uiso . . . . . .
H342 H 0.5447 0.3233 -0.5173 0.0620 1.0000 Uiso . . . . . .
H351 H 0.4130 0.1510 -0.5111 0.0634 1.0000 Uiso . . . . . .
H352 H 0.4354 0.2446 -0.4561 0.0634 1.0000 Uiso . . . . . .
H361 H 0.4743 0.1104 -0.4158 0.0758 1.0000 Uiso . . . . . .
H362 H 0.3617 0.1196 -0.4125 0.0758 1.0000 Uiso . . . . . .
H371 H 0.4630 0.2653 -0.3321 0.0775 1.0000 Uiso . . . . . .
H372 H 0.4632 0.1876 -0.3028 0.0775 1.0000 Uiso . . . . . .
H381 H 0.7374 0.2246 -0.3027 0.0780 1.0000 Uiso . . . . . .
H382 H 0.6329 0.1490 -0.3594 0.0780 1.0000 Uiso . . . . . .
H383 H 0.6290 0.1697 -0.2785 0.0780 1.0000 Uiso . . . . . .
H391 H 0.7234 0.3464 -0.2243 0.0687 1.0000 Uiso . . . . . .
H392 H 0.5984 0.3099 -0.2160 0.0687 1.0000 Uiso . . . . . .
H401 H 0.6705 0.4640 -0.2046 0.0636 1.0000 Uiso . . . . . .
H402 H 0.5705 0.4073 -0.2695 0.0636 1.0000 Uiso . . . . . .
H411 H 0.8849 0.5264 -0.2866 0.0613 1.0000 Uiso . . . . . .
H412 H 0.8411 0.5526 -0.2171 0.0613 1.0000 Uiso . . . . . .
H413 H 0.8560 0.4621 -0.2397 0.0613 1.0000 Uiso . . . . . .
H421 H 0.6991 0.5700 -0.2808 0.0636 1.0000 Uiso . . . . . .
H422 H 0.6106 0.4900 -0.3446 0.0636 1.0000 Uiso . . . . . .
H431 H 0.7401 0.6082 -0.3779 0.0766 1.0000 Uiso . . . . . .
H432 H 0.8326 0.5801 -0.3534 0.0766 1.0000 Uiso . . . . . .
H441 H 0.7723 0.5234 -0.4752 0.0764 1.0000 Uiso . . . . . .
H442 H 0.6513 0.4687 -0.4652 0.0764 1.0000 Uiso . . . . . .
H451 H 0.9061 0.4568 -0.4768 0.0744 1.0000 Uiso . . . . . .
H452 H 0.9111 0.4908 -0.3950 0.0744 1.0000 Uiso . . . . . .
H461 H 0.9865 0.3893 -0.4120 0.0779 1.0000 Uiso . . . . . .
H462 H 0.8854 0.3178 -0.4730 0.0779 1.0000 Uiso . . . . . .
H471 H 0.6936 0.1910 -0.5036 0.0699 1.0000 Uiso . . . . . .
H472 H 0.6043 0.1276 -0.4710 0.0699 1.0000 Uiso . . . . . .

loop_
_atom_site_aniso_label
_atom_site_aniso_U_11
_atom_site_aniso_U_22
_atom_site_aniso_U_33
_atom_site_aniso_U_23
_atom_site_aniso_U_13
_atom_site_aniso_U_12
Cu1 0.0294(3) 0.0269(2) 0.0349(3) 0.0087(2) 0.0058(2) 0.0132(2)
Cu2 0.0294(3) 0.0286(2) 0.0339(3) 0.0106(2) 0.0070(2) 0.0109(2)
Cu3 0.0355(3) 0.0315(3) 0.0327(3) 0.0087(2) 0.0041(2) 0.0122(2)
N1 0.0348(18) 0.0354(18) 0.045(2) 0.0101(16) 0.0107(16) 0.0171(15)
N2 0.0380(19) 0.0279(16) 0.0370(19) 0.0101(14) 0.0004(15) 0.0112(15)
N3 0.0393(19) 0.0348(18) 0.049(2) 0.0108(16) 0.0097(17) 0.0183(16)
N4 0.0392(19) 0.0320(17) 0.0333(19) 0.0056(15) 0.0055(15) 0.0139(15)
N5 0.048(2) 0.0315(18) 0.047(2) 0.0145(16) 0.0116(17) 0.0161(16)
N6 0.073(3) 0.078(3) 0.045(3) 0.008(2) 0.018(2) 0.010(3)
N7 0.0321(18) 0.050(2) 0.044(2) 0.0118(17) 0.0122(16) 0.0190(17)
N8 0.0348(18) 0.0307(17) 0.0365(19) 0.0100(15) 0.0021(15) 0.0090(15)
N9 0.0361(19) 0.0399(19) 0.047(2) 0.0139(17) 0.0077(16) 0.0177(16)
N10 0.041(2) 0.0352(19) 0.049(2) 0.0177(17) 0.0076(18) 0.0056(16)
N11 0.045(2) 0.044(2) 0.040(2) 0.0101(17) 0.0066(17) 0.0191(17)
N12 0.092(3) 0.045(2) 0.052(2) 0.027(2) 0.021(2) 0.029(2)
N13 0.057(2) 0.045(2) 0.046(2) 0.0208(18) 0.0093(19) 0.0152(19)
N14 0.048(2) 0.046(2) 0.041(2) 0.0085(17) -0.0031(17) 0.0199(18)
N15 0.050(2) 0.047(2) 0.046(2) 0.0210(18) 0.0113(18) 0.0206(18)
N16 0.042(2) 0.0371(19) 0.044(2) 0.0011(16) -0.0014(17) 0.0181(17)
N17 0.043(2) 0.056(2) 0.045(2) 0.0044(19) 0.0055(18) 0.0217(19)
N18 0.041(4) 0.070(5) 0.058(5) -0.037(4) -0.015(4) 0.026(4)
N180 0.083(5) 0.049(5) 0.059(5) 0.010(5) 0.021(5) 0.019(5)
C1 0.051(3) 0.039(2) 0.042(2) 0.0071(19) 0.014(2) 0.025(2)
C2 0.049(2) 0.031(2) 0.038(2) 0.0069(18) 0.009(2) 0.0182(19)
C3 0.044(2) 0.034(2) 0.051(3) 0.015(2) 0.011(2) 0.0132(19)
C4 0.030(2) 0.039(2) 0.067(3) 0.022(2) 0.007(2) 0.0067(19)
C5 0.040(2) 0.045(3) 0.067(3) 0.019(2) 0.017(2) 0.020(2)
C6 0.041(2) 0.043(2) 0.077(3) 0.024(2) 0.005(2) 0.024(2)
C7 0.042(2) 0.041(2) 0.069(3) 0.006(2) 0.014(2) 0.022(2)
C8 0.053(3) 0.046(2) 0.042(3) 0.006(2) 0.020(2) 0.020(2)
C9 0.046(2) 0.032(2) 0.046(3) 0.0062(19) 0.010(2) 0.0119(19)
C10 0.050(3) 0.043(2) 0.041(3) 0.010(2) -0.002(2) 0.018(2)
C11 0.042(2) 0.046(3) 0.056(3) 0.013(2) -0.004(2) 0.021(2)
C12 0.035(2) 0.040(2) 0.063(3) 0.015(2) 0.004(2) 0.0191(19)
C13 0.033(2) 0.034(2) 0.062(3) 0.007(2) 0.018(2) 0.0116(18)
C14 0.052(3) 0.033(2) 0.052(3) 0.012(2) 0.019(2) 0.009(2)
C15 0.049(3) 0.035(2) 0.037(2) 0.0094(19) 0.002(2) 0.012(2)
C16 0.049(3) 0.046(3) 0.046(3) 0.015(2) 0.000(2) 0.018(2)
C17 0.046(2) 0.052(3) 0.048(3) 0.011(2) 0.000(2) 0.027(2)
C18 0.044(2) 0.042(2) 0.044(3) 0.014(2) 0.002(2) 0.016(2)
C19 0.048(2) 0.039(2) 0.034(2) 0.0084(18) 0.0102(19) 0.013(2)
C20 0.042(2) 0.057(3) 0.048(3) 0.009(2) 0.017(2) 0.020(2)
C21 0.045(2) 0.051(3) 0.054(3) 0.009(2) 0.010(2) 0.027(2)
C22 0.039(2) 0.051(3) 0.048(3) 0.017(2) 0.004(2) 0.022(2)
C23 0.062(3) 0.047(3) 0.067(3) 0.027(2) 0.010(3) 0.031(2)
C24 0.071(3) 0.038(2) 0.066(3) 0.024(2) 0.012(3) 0.023(2)
C25 0.075(3) 0.059(3) 0.054(3) 0.030(3) 0.019(3) 0.014(3)
C26 0.046(3) 0.046(3) 0.071(3) 0.022(3) 0.015(3) -0.002(2)
C27 0.034(2) 0.072(3) 0.068(3) 0.016(3) 0.011(2) 0.001(2)
C28 0.027(2) 0.064(3) 0.059(3) 0.011(3) 0.005(2) 0.011(2)
C29 0.048(3) 0.068(3) 0.055(3) 0.011(2) 0.014(2) 0.035(2)
C30 0.066(3) 0.058(3) 0.041(3) 0.006(2) 0.014(2) 0.038(3)
C31 0.046(2) 0.035(2) 0.045(3) 0.0140(19) 0.009(2) 0.0132(19)
C32 0.047(3) 0.037(2) 0.050(3) 0.016(2) 0.010(2) 0.006(2)
C33 0.077(3) 0.068(3) 0.040(3) 0.021(2) 0.013(3) 0.026(3)
C34 0.068(3) 0.052(3) 0.035(3) 0.007(2) -0.006(2) 0.023(2)
C35 0.042(3) 0.051(3) 0.066(3) 0.010(2) -0.008(2) 0.009(2)
C36 0.051(3) 0.054(3) 0.085(4) 0.021(3) 0.002(3) -0.004(3)
C37 0.048(3) 0.073(3) 0.072(4) 0.035(3) 0.021(3) 0.012(3)
C38 0.083(3) 0.056(3) 0.056(3) 0.031(2) 0.016(3) 0.036(3)
C39 0.059(3) 0.075(3) 0.038(3) 0.021(2) 0.016(2) 0.037(3)
C40 0.052(3) 0.065(3) 0.042(3) 0.007(2) 0.013(2) 0.031(2)
C41 0.054(3) 0.049(3) 0.051(3) 0.001(2) -0.006(2) 0.019(2)
C42 0.064(3) 0.039(2) 0.056(3) -0.001(2) -0.008(3) 0.028(2)
C43 0.075(3) 0.034(2) 0.083(4) 0.018(3) -0.002(3) 0.019(2)
C44 0.080(3) 0.046(3) 0.065(3) 0.028(3) 0.002(3) 0.018(3)
C45 0.052(3) 0.074(4) 0.061(3) 0.022(3) 0.020(3) 0.006(3)
C46 0.048(3) 0.080(4) 0.066(4) 0.010(3) 0.015(3) 0.027(3)
C47 0.082(3) 0.049(3) 0.043(3) 0.002(2) -0.005(3) 0.034(3)
C48 0.052(3) 0.041(3) 0.056(3) 0.003(2) 0.005(3) 0.005(2)
O1 0.084(3) 0.045(2) 0.057(2) 0.0102(17) 0.006(2) 0.005(2)
O2 0.090(3) 0.054(2) 0.068(2) 0.0282(19) 0.043(2) 0.025(2)
O3 0.052(4) 0.062(5) 0.065(5) -0.009(4) 0.013(4) 0.016(4)
O4 0.116(3) 0.144(4) 0.100(3) 0.080(3) 0.077(3) 0.087(3)
O5 0.102(3) 0.103(3) 0.193(5) 0.088(3) 0.075(3) 0.079(3)
O6 0.201(5) 0.198(5) 0.057(3) 0.005(3) -0.023(3) 0.134(4)
O7 0.081(3) 0.077(3) 0.226(6) 0.002(4) 0.065(4) 0.003(3)
O8 0.063(2) 0.125(3) 0.064(2) 0.032(2) 0.012(2) 0.057(2)
O9 0.283(5) 0.120(4) 0.094(4) -0.043(3) -0.085(4) 0.133(4)
O10 0.134(4) 0.072(3) 0.125(4) 0.051(3) -0.008(4) 0.005(3)
O11 0.079(3) 0.254(6) 0.146(5) 0.123(4) 0.053(3) 0.092(4)
O12 0.131(4) 0.113(4) 0.089(3) 0.013(3) -0.042(3) 0.065(3)
O13 0.109(3) 0.058(2) 0.091(3) -0.006(2) 0.020(3) 0.037(2)
O14 0.155(4) 0.052(3) 0.132(4) 0.035(3) 0.018(4) 0.011(3)
O15 0.083(3) 0.199(5) 0.124(4) 0.039(4) 0.036(3) 0.091(3)
O16 0.053(2) 0.052(2) 0.094(3) 0.021(2) 0.003(2) 0.0248(18)
O17 0.053(2) 0.079(3) 0.217(5) 0.084(3) 0.054(3) 0.027(2)
O18 0.228(5) 0.117(4) 0.083(3) -0.011(3) -0.065(4) 0.104(4)
O19 0.122(4) 0.075(3) 0.167(5) 0.036(3) 0.105(3) 0.050(3)
O20 0.086(3) 0.100(3) 0.068(3) 0.040(2) 0.039(2) 0.053(2)
O21 0.058(3) 0.082(3) 0.106(4) 0.026(3) 0.015(2) -0.006(2)
O22 0.086(3) 0.117(4) 0.055(3) 0.017(3) 0.008(2) 0.018(3)
O23 0.145(4) 0.096(3) 0.169(5) 0.060(3) 0.062(4) 0.087(3)
O24 0.081(3) 0.098(3) 0.141(4) 0.062(3) 0.033(3) 0.054(3)
O25 0.136(4) 0.071(4) 0.059(3) -0.007(3) -0.002(3) 0.043(3)
O26 0.079(3) 0.130(4) 0.044(3) 0.050(3) 0.024(2) 0.064(3)
O27 0.061(3) 0.117(4) 0.099(4) 0.056(3) -0.004(3) -0.012(3)
O30 0.074(5) 0.048(4) 0.118(6) -0.022(4) 0.056(5) -0.003(4)
O250 0.113(4) 0.140(4) 0.064(3) 0.000(3) 0.045(3) 0.018(3)
O260 0.121(3) 0.084(4) 0.157(3) 0.059(3) 0.020(2) 0.040(3)
O270 0.094(3) 0.136(4) 0.094(4) -0.034(3) -0.026(3) 0.041(3)
O280 0.103(3) 0.089(3) 0.062(3) 0.029(2) 0.027(2) 0.050(3)
O290 0.133(4) 0.092(4) 0.329(7) 0.062(5) -0.128(5) -0.007(4)
O300 0.146(5) 0.084(5) 0.082(5) 0.052(4) 0.028(5) 0.056(4)
O301 0.100(5) 0.131(6) 0.084(5) 0.046(5) 0.017(5) 0.041(5)
Cl1 0.0406(6) 0.0427(6) 0.0411(6) 0.0198(5) 0.0132(5) 0.0194(5)
Cl2 0.0382(6) 0.0338(5) 0.0402(6) 0.0117(4) 0.0109(5) 0.0109(4)
Cl3 0.0389(6) 0.0354(5) 0.0496(6) 0.0086(5) 0.0002(5) 0.0172(5)
Cl4 0.0370(6) 0.0461(6) 0.0514(7) 0.0097(5) 0.0066(5) 0.0219(5)
Cl5 0.0507(7) 0.0488(6) 0.0482(7) 0.0191(5) 0.0117(5) 0.0177(6)
Cl6 0.0498(7) 0.0554(7) 0.0382(6) 0.0106(5) 0.0073(5) 0.0276(6)

loop_
_atom_type_symbol
_atom_type_scat_dispersion_real
_atom_type_scat_dispersion_imag
_atom_type_scat_Cromer_Mann_a1
_atom_type_scat_Cromer_Mann_b1
_atom_type_scat_Cromer_Mann_a2
_atom_type_scat_Cromer_Mann_b2
_atom_type_scat_Cromer_Mann_a3
_atom_type_scat_Cromer_Mann_b3
_atom_type_scat_Cromer_Mann_a4
_atom_type_scat_Cromer_Mann_b4
_atom_type_scat_Cromer_Mann_c
_atom_type_scat_source
'C   ' 0.0033 0.0016 2.3100 20.8439 1.0200 10.2075 1.5886 0.5687 0.8650 51.6512 0.2156 International_Tables_Vol_IV_Table_2.2B
'H   ' 0.0000 0.0000 0.4930 10.5109 0.3229 26.1257 0.1402 3.1424 0.0408 57.7998 0.0030 International_Tables_Vol_IV_Table_2.2B
'Cl  ' 0.1484 0.1585 11.4604 0.0104 7.1964 1.1662 6.2556 18.5194 1.6455 47.7784 -9.5574 International_Tables_Vol_IV_Table_2.2B
'Cu  ' 0.3201 1.2651 13.3380 3.5828 7.1676 0.2470 5.6158 11.3966 1.6735 64.8126 1.1910 International_Tables_Vol_IV_Table_2.2B
'N   ' 0.0061 0.0033 12.2126 0.0057 3.1322 9.8933 2.0125 28.9975 1.1663 0.5826 -11.5290 International_Tables_Vol_IV_Table_2.2B
'O   ' 0.0106 0.0060 3.0485 13.2771 2.2868 5.7011 1.5463 0.3239 0.8670 32.9089 0.2508 International_Tables_Vol_IV_Table_2.2B

loop_
_geom_angle_atom_site_label_1
_geom_angle_site_symmetry_1
_geom_angle_atom_site_label_2
_geom_angle_site_symmetry_2
_geom_angle_atom_site_label_3
_geom_angle_site_symmetry_3
_geom_angle
_geom_angle_publ_flag
N1 . Cu1 . N2 . 85.78(14) yes
N1 . Cu1 . N3 . 177.18(15) yes
N2 . Cu1 . N3 . 93.33(14) yes
N1 . Cu1 . N4 . 93.91(14) yes
N2 . Cu1 . N4 . 147.32(14) yes
N3 . Cu1 . N4 . 85.39(15) yes
N1 . Cu1 . N5 . 82.33(14) yes
N2 . Cu1 . N5 . 109.37(14) yes
N3 . Cu1 . N5 . 100.49(14) yes
N4 . Cu1 . N5 . 102.94(14) yes
N1 . Cu1 . C2 . 56.92(14) yes
N2 . Cu1 . C2 . 30.63(13) yes
N3 . Cu1 . C2 . 121.66(14) yes
N4 . Cu1 . C2 . 129.88(13) yes
N5 . Cu1 . C2 . 110.94(13) yes
N1 . Cu1 . C7 . 149.70(15) yes
N2 . Cu1 . C7 . 121.25(14) yes
N3 . Cu1 . C7 . 30.08(15) yes
N4 . Cu1 . C7 . 56.09(15) yes
N5 . Cu1 . C7 . 99.13(15) yes
N1 . Cu1 . C8 . 122.11(15) yes
N2 . Cu1 . C8 . 130.21(14) yes
N3 . Cu1 . C8 . 56.69(15) yes
N4 . Cu1 . C8 . 30.14(14) yes
N5 . Cu1 . C8 . 114.27(14) yes
C2 . Cu1 . C7 . 144.33(14) yes
C2 . Cu1 . C8 . 134.12(14) yes
C7 . Cu1 . C8 . 30.31(15) yes
N7 . Cu2 . N8 . 85.51(15) yes
N7 . Cu2 . N9 . 177.30(15) yes
N8 . Cu2 . N9 . 93.73(14) yes
N7 . Cu2 . N10 . 93.87(16) yes
N8 . Cu2 . N10 . 146.99(15) yes
N9 . Cu2 . N10 . 85.36(15) yes
N7 . Cu2 . N11 . 83.19(15) yes
N8 . Cu2 . N11 . 110.58(14) yes
N9 . Cu2 . N11 . 99.49(15) yes
N10 . Cu2 . N11 . 102.08(15) yes
N7 . Cu2 . C18 . 56.96(15) yes
N8 . Cu2 . C18 . 30.43(14) yes
N9 . Cu2 . C18 . 121.77(15) yes
N10 . Cu2 . C18 . 129.38(14) yes
N11 . Cu2 . C18 . 112.62(14) yes
N7 . Cu2 . C23 . 149.75(16) yes
N8 . Cu2 . C23 . 121.27(15) yes
N9 . Cu2 . C23 . 29.90(15) yes
N10 . Cu2 . C23 . 56.14(16) yes
N11 . Cu2 . C23 . 98.21(15) yes
N7 . Cu2 . C24 . 121.88(16) yes
N8 . Cu2 . C24 . 129.68(15) yes
N9 . Cu2 . C24 . 56.85(16) yes
N10 . Cu2 . C24 . 30.21(16) yes
N11 . Cu2 . C24 . 113.73(16) yes
C18 . Cu2 . C23 . 143.80(15) yes
C18 . Cu2 . C24 . 132.96(15) yes
C23 . Cu2 . C24 . 30.64(16) yes
N13 . Cu3 . N14 . 85.56(16) yes
N13 . Cu3 . N15 . 177.56(17) yes
N14 . Cu3 . N15 . 93.35(16) yes
N13 . Cu3 . N16 . 93.99(16) yes
N14 . Cu3 . N16 . 147.87(15) yes
N15 . Cu3 . N16 . 85.77(16) yes
N13 . Cu3 . N17 . 82.09(17) yes
N14 . Cu3 . N17 . 108.39(15) yes
N15 . Cu3 . N17 . 100.33(16) yes
N16 . Cu3 . N17 . 103.34(15) yes
N13 . Cu3 . C33 . 29.93(16) yes
N14 . Cu3 . C33 . 56.18(17) yes
N15 . Cu3 . C33 . 149.31(17) yes
N16 . Cu3 . C33 . 121.44(17) yes
N17 . Cu3 . C33 . 87.64(17) yes
N13 . Cu3 . C34 . 56.59(16) yes
N14 . Cu3 . C34 . 30.84(15) yes
N15 . Cu3 . C34 . 121.90(16) yes
N16 . Cu3 . C34 . 129.94(15) yes
N17 . Cu3 . C34 . 110.19(16) yes
N13 . Cu3 . C39 . 149.52(17) yes
N14 . Cu3 . C39 . 121.97(17) yes
N15 . Cu3 . C39 . 30.68(16) yes
N16 . Cu3 . C39 . 55.91(16) yes
N17 . Cu3 . C39 . 99.09(15) yes
N13 . Cu3 . C40 . 122.00(17) yes
N14 . Cu3 . C40 . 131.32(16) yes
N15 . Cu3 . C40 . 57.33(16) yes
N16 . Cu3 . C40 . 29.76(16) yes
N17 . Cu3 . C40 . 114.18(15) yes
C33 . Cu3 . C34 . 30.16(17) yes
C33 . Cu3 . C39 . 173.16(17) yes
C34 . Cu3 . C39 . 145.19(17) yes
C33 . Cu3 . C40 . 144.61(17) yes
C34 . Cu3 . C40 . 134.88(16) yes
C39 . Cu3 . C40 . 30.33(16) yes
Cu1 . N1 . C1 . 105.9(3) yes
Cu1 . N1 . C12 . 114.5(3) yes
C1 . N1 . C12 . 107.2(3) yes
Cu1 . N1 . C13 . 108.7(3) yes
C1 . N1 . C13 . 108.9(3) yes
C12 . N1 . C13 . 111.5(4) yes
Cu1 . N2 . C2 . 102.9(2) yes
Cu1 . N2 . C3 . 112.8(3) yes
C2 . N2 . C3 . 108.1(3) yes
Cu1 . N2 . C15 . 109.7(2) yes
C2 . N2 . C15 . 110.4(3) yes
C3 . N2 . C15 . 112.4(3) yes
Cu1 . N3 . C5 . 113.8(3) yes
Cu1 . N3 . C6 . 113.6(3) yes
C5 . N3 . C6 . 109.1(4) yes
Cu1 . N3 . C7 . 105.8(3) yes
C5 . N3 . C7 . 106.4(4) yes
C6 . N3 . C7 . 107.7(4) yes
Cu1 . N4 . C8 . 104.4(3) yes
Cu1 . N4 . C9 . 113.7(3) yes
C8 . N4 . C9 . 108.4(3) yes
Cu1 . N4 . C10 . 113.1(3) yes
C8 . N4 . C10 . 108.2(4) yes
C9 . N4 . C10 . 108.7(4) yes
Cu1 . N5 . C14 . 107.5(3) yes
Cu1 . N5 . H4 . 109.971 no
C14 . N5 . H4 . 109.965 no
Cu1 . N5 . H5 . 109.966 no
C14 . N5 . H5 . 109.959 no
H4 . N5 . H5 . 109.466 no
C16 . N6 . H6 . 120.000 no
C16 . N6 . H7 . 119.997 no
H6 . N6 . H7 . 120.003 no
Cu2 . N7 . C17 . 106.0(3) yes
Cu2 . N7 . C28 . 116.1(3) yes
C17 . N7 . C28 . 106.1(4) yes
Cu2 . N7 . C29 . 108.1(3) yes
C17 . N7 . C29 . 109.3(4) yes
C28 . N7 . C29 . 111.0(4) yes
Cu2 . N8 . C18 . 103.2(3) yes
Cu2 . N8 . C19 . 112.6(3) yes
C18 . N8 . C19 . 108.3(3) yes
Cu2 . N8 . C31 . 111.3(3) yes
C18 . N8 . C31 . 109.9(3) yes
C19 . N8 . C31 . 111.3(3) yes
Cu2 . N9 . C21 . 114.1(3) yes
Cu2 . N9 . C22 . 113.4(3) yes
C21 . N9 . C22 . 109.0(4) yes
Cu2 . N9 . C23 . 105.9(3) yes
C21 . N9 . C23 . 106.9(4) yes
C22 . N9 . C23 . 107.1(4) yes
Cu2 . N10 . C24 . 103.8(3) yes
Cu2 . N10 . C25 . 114.3(3) yes
C24 . N10 . C25 . 109.2(4) yes
Cu2 . N10 . C26 . 111.8(3) yes
C24 . N10 . C26 . 108.3(4) yes
C25 . N10 . C26 . 109.1(4) yes
Cu2 . N11 . C30 . 106.6(3) yes
Cu2 . N11 . H14 . 110.188 no
C30 . N11 . H14 . 110.174 no
Cu2 . N11 . H15 . 110.192 no
C30 . N11 . H15 . 110.191 no
H14 . N11 . H15 . 109.459 no
C32 . N12 . H16 . 120.003 no
C32 . N12 . H17 . 119.993 no
H16 . N12 . H17 . 120.004 no
Cu3 . N13 . C33 . 106.1(3) yes
Cu3 . N13 . C44 . 116.0(4) yes
C33 . N13 . C44 . 107.3(4) yes
Cu3 . N13 . C45 . 107.7(3) yes
C33 . N13 . C45 . 109.0(4) yes
C44 . N13 . C45 . 110.5(4) yes
Cu3 . N14 . C34 . 102.3(3) yes
Cu3 . N14 . C35 . 112.0(3) yes
C34 . N14 . C35 . 108.7(4) yes
Cu3 . N14 . C47 . 111.5(3) yes
C34 . N14 . C47 . 110.2(4) yes
C35 . N14 . C47 . 111.7(4) yes
Cu3 . N15 . C37 . 114.0(3) yes
Cu3 . N15 . C38 . 112.7(3) yes
C37 . N15 . C38 . 109.2(4) yes
Cu3 . N15 . C39 . 105.1(3) yes
C37 . N15 . C39 . 107.4(4) yes
C38 . N15 . C39 . 108.0(4) yes
Cu3 . N16 . C40 . 104.5(3) yes
Cu3 . N16 . C41 . 115.0(3) yes
C40 . N16 . C41 . 108.1(4) yes
Cu3 . N16 . C42 . 111.4(3) yes
C40 . N16 . C42 . 109.4(4) yes
C41 . N16 . C42 . 108.2(4) yes
Cu3 . N17 . C46 . 108.8(3) yes
Cu3 . N17 . H24 . 109.640 no
C46 . N17 . H24 . 109.644 no
Cu3 . N17 . H25 . 109.648 no
C46 . N17 . H25 . 109.656 no
H24 . N17 . H25 . 109.479 no
C48 . N18 . O30 . 58.9(7) yes
C48 . N18 . H26 . 120.052 no
O30 . N18 . H26 . 103.888 no
C48 . N18 . H27 . 119.981 no
O30 . N18 . H27 . 105.663 no
H26 . N18 . H27 . 119.965 no
C48 . N180 . H36 . 119.989 no
C48 . N180 . H37 . 119.956 no
H36 . N180 . H37 . 120.054 no
N1 . C1 . C2 . 110.0(4) yes
N1 . C1 . H11 . 109.345 no
C2 . C1 . H11 . 109.329 no
N1 . C1 . H12 . 109.331 no
C2 . C1 . H12 . 109.328 no
H11 . C1 . H12 . 109.451 no
N2 . C2 . C1 . 109.6(3) yes
N2 . C2 . Cu1 . 46.43(17) yes
C1 . C2 . Cu1 . 75.2(2) yes
N2 . C2 . H21 . 109.415 no
C1 . C2 . H21 . 109.443 no
Cu1 . C2 . H21 . 152.584 no
N2 . C2 . H22 . 109.433 no
C1 . C2 . H22 . 109.446 no
Cu1 . C2 . H22 . 93.364 no
H21 . C2 . H22 . 109.465 no
N2 . C3 . C4 . 114.5(4) yes
N2 . C3 . H31 . 108.183 no
C4 . C3 . H31 . 108.197 no
N2 . C3 . H32 . 108.193 no
C4 . C3 . H32 . 108.209 no
H31 . C3 . H32 . 109.467 no
C3 . C4 . C5 . 113.2(4) yes
C3 . C4 . H41 . 108.523 no
C5 . C4 . H41 . 108.522 no
C3 . C4 . H42 . 108.518 no
C5 . C4 . H42 . 108.523 no
H41 . C4 . H42 . 109.473 no
C4 . C5 . N3 . 114.7(4) yes
C4 . C5 . H51 . 108.157 no
N3 . C5 . H51 . 108.159 no
C4 . C5 . H52 . 108.155 no
N3 . C5 . H52 . 108.157 no
H51 . C5 . H52 . 109.471 no
N3 . C6 . H61 . 109.468 no
N3 . C6 . H62 . 109.460 no
H61 . C6 . H62 . 109.463 no
N3 . C6 . H63 . 109.477 no
H61 . C6 . H63 . 109.485 no
H62 . C6 . H63 . 109.474 no
N3 . C7 . Cu1 . 44.09(19) yes
N3 . C7 . C8 . 109.7(4) yes
Cu1 . C7 . C8 . 74.8(2) yes
N3 . C7 . H71 . 109.422 no
Cu1 . C7 . H71 . 97.406 no
C8 . C7 . H71 . 109.424 no
N3 . C7 . H72 . 109.431 no
Cu1 . C7 . H72 . 148.693 no
C8 . C7 . H72 . 109.431 no
H71 . C7 . H72 . 109.461 no
C7 . C8 . N4 . 109.2(4) yes
C7 . C8 . Cu1 . 74.9(3) yes
N4 . C8 . Cu1 . 45.42(19) yes
C7 . C8 . H81 . 109.538 no
N4 . C8 . H81 . 109.535 no
Cu1 . C8 . H81 . 151.260 no
C7 . C8 . H82 . 109.532 no
N4 . C8 . H82 . 109.539 no
Cu1 . C8 . H82 . 94.718 no
H81 . C8 . H82 . 109.470 no
N4 . C9 . H91 . 109.463 no
N4 . C9 . H92 . 109.476 no
H91 . C9 . H92 . 109.474 no
N4 . C9 . H93 . 109.470 no
H91 . C9 . H93 . 109.464 no
H92 . C9 . H93 . 109.480 no
N4 . C10 . C11 . 113.1(4) yes
N4 . C10 . H101 . 108.539 no
C11 . C10 . H101 . 108.563 no
N4 . C10 . H102 . 108.541 no
C11 . C10 . H102 . 108.553 no
H101 . C10 . H102 . 109.469 no
C10 . C11 . C12 . 114.7(4) yes
C10 . C11 . H111 . 108.162 no
C12 . C11 . H111 . 108.155 no
C10 . C11 . H112 . 108.160 no
C12 . C11 . H112 . 108.142 no
H111 . C11 . H112 . 109.452 no
C11 . C12 . N1 . 115.8(4) yes
C11 . C12 . H121 . 107.876 no
N1 . C12 . H121 . 107.863 no
C11 . C12 . H122 . 107.866 no
N1 . C12 . H122 . 107.871 no
H121 . C12 . H122 . 109.453 no
N1 . C13 . C14 . 111.9(4) yes
N1 . C13 . H131 . 108.873 no
C14 . C13 . H131 . 108.873 no
N1 . C13 . H132 . 108.875 no
C14 . C13 . H132 . 108.866 no
H131 . C13 . H132 . 109.464 no
C13 . C14 . N5 . 109.8(4) yes
C13 . C14 . H141 . 109.390 no
N5 . C14 . H141 . 109.402 no
C13 . C14 . H142 . 109.384 no
N5 . C14 . H142 . 109.401 no
H141 . C14 . H142 . 109.462 no
N2 . C15 . C16 . 116.1(4) yes
N2 . C15 . H151 . 107.790 no
C16 . C15 . H151 . 107.789 no
N2 . C15 . H152 . 107.785 no
C16 . C15 . H152 . 107.791 no
H151 . C15 . H152 . 109.470 no
C15 . C16 . N6 . 114.8(5) yes
C15 . C16 . O1 . 121.6(5) yes
N6 . C16 . O1 . 123.6(5) yes
N7 . C17 . C18 . 109.0(4) yes
N7 . C17 . H171 . 109.605 no
C18 . C17 . H171 . 109.602 no
N7 . C17 . H172 . 109.594 no
C18 . C17 . H172 . 109.584 no
H171 . C17 . H172 . 109.454 no
C17 . C18 . N8 . 109.9(4) yes
C17 . C18 . Cu2 . 76.1(3) yes
N8 . C18 . Cu2 . 46.36(19) yes
C17 . C18 . H181 . 109.369 no
N8 . C18 . H181 . 109.341 no
Cu2 . C18 . H181 . 152.935 no
C17 . C18 . H182 . 109.370 no
N8 . C18 . H182 . 109.349 no
Cu2 . C18 . H182 . 92.562 no
H181 . C18 . H182 . 109.469 no
N8 . C19 . C20 . 114.0(4) yes
N8 . C19 . H191 . 108.343 no
C20 . C19 . H191 . 108.322 no
N8 . C19 . H192 . 108.340 no
C20 . C19 . H192 . 108.317 no
H191 . C19 . H192 . 109.449 no
C19 . C20 . C21 . 114.2(4) yes
C19 . C20 . H201 . 108.300 no
C21 . C20 . H201 . 108.283 no
C19 . C20 . H202 . 108.305 no
C21 . C20 . H202 . 108.270 no
H201 . C20 . H202 . 109.452 no
C20 . C21 . N9 . 115.0(4) yes
C20 . C21 . H211 . 108.096 no
N9 . C21 . H211 . 108.068 no
C20 . C21 . H212 . 108.089 no
N9 . C21 . H212 . 108.074 no
H211 . C21 . H212 . 109.458 no
N9 . C22 . H221 . 109.464 no
N9 . C22 . H222 . 109.467 no
H221 . C22 . H222 . 109.475 no
N9 . C22 . H223 . 109.468 no
H221 . C22 . H223 . 109.477 no
H222 . C22 . H223 . 109.476 no
N9 . C23 . Cu2 . 44.23(19) yes
N9 . C23 . C24 . 109.5(4) yes
Cu2 . C23 . C24 . 74.4(3) yes
N9 . C23 . H231 . 109.484 no
Cu2 . C23 . H231 . 148.725 no
C24 . C23 . H231 . 109.465 no
N9 . C23 . H232 . 109.471 no
Cu2 . C23 . H232 . 97.523 no
C24 . C23 . H232 . 109.454 no
H231 . C23 . H232 . 109.472 no
C23 . C24 . N10 . 109.0(4) yes
C23 . C24 . Cu2 . 75.0(3) yes
N10 . C24 . Cu2 . 46.02(19) yes
C23 . C24 . H241 . 109.586 no
N10 . C24 . H241 . 109.600 no
Cu2 . C24 . H241 . 93.557 no
C23 . C24 . H242 . 109.594 no
N10 . C24 . H242 . 109.607 no
Cu2 . C24 . H242 . 152.380 no
H241 . C24 . H242 . 109.469 no
N10 . C25 . H251 . 109.474 no
N10 . C25 . H252 . 109.468 no
H251 . C25 . H252 . 109.450 no
N10 . C25 . H253 . 109.490 no
H251 . C25 . H253 . 109.477 no
H252 . C25 . H253 . 109.468 no
N10 . C26 . C27 . 115.1(5) yes
N10 . C26 . H261 . 108.056 no
C27 . C26 . H261 . 108.049 no
N10 . C26 . H262 . 108.068 no
C27 . C26 . H262 . 108.048 no
H261 . C26 . H262 . 109.480 no
C26 . C27 . C28 . 115.2(4) yes
C26 . C27 . H271 . 108.030 no
C28 . C27 . H271 . 107.995 no
C26 . C27 . H272 . 108.032 no
C28 . C27 . H272 . 108.009 no
H271 . C27 . H272 . 109.470 no
C27 . C28 . N7 . 114.7(4) yes
C27 . C28 . H281 . 108.132 no
N7 . C28 . H281 . 108.163 no
C27 . C28 . H282 . 108.139 no
N7 . C28 . H282 . 108.163 no
H281 . C28 . H282 . 109.464 no
N7 . C29 . C30 . 111.5(4) yes
N7 . C29 . H291 . 108.980 no
C30 . C29 . H291 . 108.954 no
N7 . C29 . H292 . 108.958 no
C30 . C29 . H292 . 108.937 no
H291 . C29 . H292 . 109.453 no
C29 . C30 . N11 . 110.7(4) yes
C29 . C30 . H301 . 109.150 no
N11 . C30 . H301 . 109.169 no
C29 . C30 . H302 . 109.159 no
N11 . C30 . H302 . 109.156 no
H301 . C30 . H302 . 109.476 no
N8 . C31 . C32 . 114.3(4) yes
N8 . C31 . H311 . 108.260 no
C32 . C31 . H311 . 108.267 no
N8 . C31 . H312 . 108.253 no
C32 . C31 . H312 . 108.250 no
H311 . C31 . H312 . 109.465 no
C31 . C32 . N12 . 116.3(4) yes
C31 . C32 . O2 . 121.5(5) yes
N12 . C32 . O2 . 122.3(5) yes
N13 . C33 . Cu3 . 44.0(2) yes
N13 . C33 . C34 . 109.3(4) yes
Cu3 . C33 . C34 . 74.1(3) yes
N13 . C33 . H331 . 109.492 no
Cu3 . C33 . H331 . 148.041 no
C34 . C33 . H331 . 109.500 no
N13 . C33 . H332 . 109.504 no
Cu3 . C33 . H332 . 98.319 no
C34 . C33 . H332 . 109.509 no
H331 . C33 . H332 . 109.477 no
N14 . C34 . C33 . 110.1(4) yes
N14 . C34 . Cu3 . 46.9(2) yes
C33 . C34 . Cu3 . 75.8(3) yes
N14 . C34 . H341 . 109.316 no
C33 . C34 . H341 . 109.329 no
Cu3 . C34 . H341 . 153.349 no
N14 . C34 . H342 . 109.313 no
C33 . C34 . H342 . 109.334 no
Cu3 . C34 . H342 . 92.397 no
H341 . C34 . H342 . 109.464 no
N14 . C35 . C36 . 114.7(4) yes
N14 . C35 . H351 . 108.153 no
C36 . C35 . H351 . 108.144 no
N14 . C35 . H352 . 108.153 no
C36 . C35 . H352 . 108.142 no
H351 . C35 . H352 . 109.457 no
C35 . C36 . C37 . 113.3(5) yes
C35 . C36 . H361 . 108.517 no
C37 . C36 . H361 . 108.480 no
C35 . C36 . H362 . 108.532 no
C37 . C36 . H362 . 108.493 no
H361 . C36 . H362 . 109.453 no
N15 . C37 . C36 . 114.9(5) yes
N15 . C37 . H371 . 108.099 no
C36 . C37 . H371 . 108.076 no
N15 . C37 . H372 . 108.105 no
C36 . C37 . H372 . 108.102 no
H371 . C37 . H372 . 109.463 no
N15 . C38 . H381 . 109.464 no
N15 . C38 . H382 . 109.464 no
H381 . C38 . H382 . 109.461 no
N15 . C38 . H383 . 109.479 no
H381 . C38 . H383 . 109.475 no
H382 . C38 . H383 . 109.483 no
N15 . C39 . Cu3 . 44.2(2) yes
N15 . C39 . C40 . 109.9(4) yes
Cu3 . C39 . C40 . 74.8(3) yes
N15 . C39 . H391 . 109.380 no
Cu3 . C39 . H391 . 97.568 no
C40 . C39 . H391 . 109.360 no
N15 . C39 . H392 . 109.374 no
Cu3 . C39 . H392 . 148.591 no
C40 . C39 . H392 . 109.360 no
H391 . C39 . H392 . 109.462 no
C39 . C40 . N16 . 109.8(4) yes
C39 . C40 . Cu3 . 74.9(3) yes
N16 . C40 . Cu3 . 45.7(2) yes
C39 . C40 . H401 . 109.393 no
N16 . C40 . H401 . 109.389 no
Cu3 . C40 . H401 . 151.169 no
C39 . C40 . H402 . 109.379 no
N16 . C40 . H402 . 109.383 no
Cu3 . C40 . H402 . 94.962 no
H401 . C40 . H402 . 109.464 no
N16 . C41 . H411 . 109.475 no
N16 . C41 . H412 . 109.477 no
H411 . C41 . H412 . 109.473 no
N16 . C41 . H413 . 109.469 no
H411 . C41 . H413 . 109.466 no
H412 . C41 . H413 . 109.468 no
N16 . C42 . C43 . 114.5(4) yes
N16 . C42 . H421 . 108.216 no
C43 . C42 . H421 . 108.183 no
N16 . C42 . H422 . 108.218 no
C43 . C42 . H422 . 108.181 no
H421 . C42 . H422 . 109.477 no
C42 . C43 . C44 . 114.7(4) yes
C42 . C43 . H431 . 108.153 no
C44 . C43 . H431 . 108.145 no
C42 . C43 . H432 . 108.141 no
C44 . C43 . H432 . 108.146 no
H431 . C43 . H432 . 109.462 no
C43 . C44 . N13 . 116.7(4) yes
C43 . C44 . H441 . 107.641 no
N13 . C44 . H441 . 107.637 no
C43 . C44 . H442 . 107.654 no
N13 . C44 . H442 . 107.655 no
H441 . C44 . H442 . 109.474 no
N13 . C45 . C46 . 112.6(5) yes
N13 . C45 . H451 . 108.659 no
C46 . C45 . H451 . 108.678 no
N13 . C45 . H452 . 108.668 no
C46 . C45 . H452 . 108.687 no
H451 . C45 . H452 . 109.464 no
C45 . C46 . N17 . 109.1(5) yes
C45 . C46 . H461 . 109.568 no
N17 . C46 . H461 . 109.557 no
C45 . C46 . H462 . 109.571 no
N17 . C46 . H462 . 109.553 no
H461 . C46 . H462 . 109.471 no
N14 . C47 . C48 . 115.7(4) yes
N14 . C47 . H471 . 107.892 no
C48 . C47 . H471 . 107.884 no
N14 . C47 . H472 . 107.888 no
C48 . C47 . H472 . 107.906 no
H471 . C47 . H472 . 109.465 no
C47 . C48 . N18 . 120.2(3) yes
C47 . C48 . N180 . 120.4(3) yes
N18 . C48 . N180 . 105.0(5) yes
C47 . C48 . O3 . 119.2(3) yes
N18 . C48 . O3 . 119.7(4) yes
N180 . C48 . O3 . 30.6(5) yes
C47 . C48 . O30 . 118.7(3) yes
N18 . C48 . O30 . 46.2(5) yes
N180 . C48 . O30 . 120.5(4) yes
O3 . C48 . O30 . 109.2(5) yes
C48 . O3 . H37 . 109.842 no
O250 . O25 . O260 . 112.0(3) yes
O250 . O25 . Cl6 . 62.0(2) yes
O260 . O25 . Cl6 . 57.8(2) yes
O260 . O26 . O270 . 131.9(3) yes
O260 . O26 . Cl6 . 68.2(2) yes
O270 . O26 . Cl6 . 64.5(3) yes
O250 . O27 . O270 . 111.7(3) yes
O250 . O27 . Cl6 . 59.0(3) yes
O270 . O27 . Cl6 . 58.7(2) yes
C48 . O30 . N18 . 74.9(8) yes
O27 . O250 . O25 . 132.4(3) yes
O27 . O250 . Cl6 . 64.7(3) yes
O25 . O250 . Cl6 . 67.9(2) yes
O25 . O260 . O26 . 112.9(3) yes
O25 . O260 . Cl6 . 56.0(2) yes
O26 . O260 . Cl6 . 61.3(2) yes
O27 . O270 . O26 . 113.7(3) yes
O27 . O270 . Cl6 . 59.0(2) yes
O26 . O270 . Cl6 . 60.4(2) yes
O7 . Cl1 . O5 . 111.5(4) yes
O7 . Cl1 . O4 . 110.1(4) yes
O5 . Cl1 . O4 . 110.4(3) yes
O7 . Cl1 . O6 . 106.1(6) yes
O5 . Cl1 . O6 . 109.7(4) yes
O4 . Cl1 . O6 . 108.9(4) yes
O8 . Cl2 . O10 . 113.0(3) yes
O8 . Cl2 . O11 . 106.6(3) yes
O10 . Cl2 . O11 . 106.6(5) yes
O8 . Cl2 . O9 . 109.3(3) yes
O10 . Cl2 . O9 . 112.3(5) yes
O11 . Cl2 . O9 . 108.7(6) yes
O15 . Cl3 . O12 . 106.0(4) yes
O15 . Cl3 . O13 . 107.1(4) yes
O12 . Cl3 . O13 . 112.4(3) yes
O15 . Cl3 . O14 . 106.4(5) yes
O12 . Cl3 . O14 . 112.9(4) yes
O13 . Cl3 . O14 . 111.5(4) yes
O16 . Cl4 . O19 . 109.4(3) yes
O16 . Cl4 . O17 . 110.6(3) yes
O19 . Cl4 . O17 . 105.9(3) yes
O16 . Cl4 . O18 . 108.1(3) yes
O19 . Cl4 . O18 . 106.8(5) yes
O17 . Cl4 . O18 . 115.9(5) yes
O20 . Cl5 . O21 . 109.6(3) yes
O20 . Cl5 . O22 . 107.7(3) yes
O21 . Cl5 . O22 . 109.3(3) yes
O20 . Cl5 . O23 . 108.8(3) yes
O21 . Cl5 . O23 . 110.5(4) yes
O22 . Cl5 . O23 . 110.8(4) yes
O260 . Cl6 . O27 . 145.4(4) yes
O260 . Cl6 . O270 . 105.2(3) yes
O27 . Cl6 . O270 . 62.37(17) yes
O260 . Cl6 . O24 . 106.8(3) yes
O27 . Cl6 . O24 . 107.7(3) yes
O270 . Cl6 . O24 . 106.2(3) yes
O260 . Cl6 . O25 . 66.2(3) yes
O27 . Cl6 . O25 . 106.4(3) yes
O270 . Cl6 . O25 . 148.2(4) yes
O24 . Cl6 . O25 . 105.6(3) yes
O260 . Cl6 . O26 . 50.49(14) yes
O27 . Cl6 . O26 . 112.0(3) yes
O270 . Cl6 . O26 . 55.1(3) yes
O24 . Cl6 . O26 . 112.4(3) yes
O25 . Cl6 . O26 . 112.3(3) yes
O260 . Cl6 . O250 . 109.2(3) yes
O27 . Cl6 . O250 . 56.3(3) yes
O270 . Cl6 . O250 . 112.5(3) yes
O24 . Cl6 . O250 . 116.2(3) yes
O25 . Cl6 . O250 . 50.16(14) yes
O26 . Cl6 . O250 . 131.1(4) yes
O3 . H37 . N180 . 35.779 no

loop_
_geom_bond_atom_site_label_1
_geom_bond_site_symmetry_1
_geom_bond_atom_site_label_2
_geom_bond_site_symmetry_2
_geom_bond_distance
_geom_bond_publ_flag
Cu1 . N1 . 2.084(3) yes
Cu1 . N2 . 2.138(3) yes
Cu1 . N3 . 2.076(4) yes
Cu1 . N4 . 2.110(3) yes
Cu1 . N5 . 2.214(4) yes
Cu1 . C2 . 2.875(4) yes
Cu1 . C7 . 2.870(5) yes
Cu1 . C8 . 2.868(5) yes
Cu2 . N7 . 2.079(4) yes
Cu2 . N8 . 2.116(4) yes
Cu2 . N9 . 2.081(4) yes
Cu2 . N10 . 2.120(4) yes
Cu2 . N11 . 2.192(4) yes
Cu2 . C18 . 2.846(5) yes
Cu2 . C23 . 2.869(5) yes
Cu2 . C24 . 2.861(5) yes
Cu3 . N13 . 2.080(4) yes
Cu3 . N14 . 2.134(4) yes
Cu3 . N15 . 2.062(4) yes
Cu3 . N16 . 2.111(4) yes
Cu3 . N17 . 2.205(4) yes
Cu3 . C33 . 2.879(5) yes
Cu3 . C34 . 2.856(5) yes
Cu3 . C39 . 2.855(5) yes
Cu3 . C40 . 2.853(5) yes
N1 . C1 . 1.504(6) yes
N1 . C12 . 1.500(6) yes
N1 . C13 . 1.484(6) yes
N2 . C2 . 1.503(6) yes
N2 . C3 . 1.498(6) yes
N2 . C15 . 1.493(6) yes
N3 . C5 . 1.498(6) yes
N3 . C6 . 1.492(6) yes
N3 . C7 . 1.495(6) yes
N4 . C8 . 1.487(6) yes
N4 . C9 . 1.502(6) yes
N4 . C10 . 1.494(6) yes
N5 . C14 . 1.483(6) yes
N5 . H4 . 0.960 no
N5 . H5 . 0.960 no
N6 . C16 . 1.302(7) yes
N6 . H6 . 0.960 no
N6 . H7 . 0.960 no
N7 . C17 . 1.502(6) yes
N7 . C28 . 1.515(6) yes
N7 . C29 . 1.494(6) yes
N8 . C18 . 1.481(6) yes
N8 . C19 . 1.504(6) yes
N8 . C31 . 1.507(6) yes
N9 . C21 . 1.490(6) yes
N9 . C22 . 1.496(6) yes
N9 . C23 . 1.487(6) yes
N10 . C24 . 1.482(7) yes
N10 . C25 . 1.481(7) yes
N10 . C26 . 1.483(7) yes
N11 . C30 . 1.486(6) yes
N11 . H14 . 0.960 no
N11 . H15 . 0.960 no
N12 . C32 . 1.322(7) yes
N12 . H16 . 0.960 no
N12 . H17 . 0.960 no
N13 . C33 . 1.495(7) yes
N13 . C44 . 1.486(7) yes
N13 . C45 . 1.495(7) yes
N14 . C34 . 1.498(7) yes
N14 . C35 . 1.500(7) yes
N14 . C47 . 1.491(6) yes
N15 . C37 . 1.509(7) yes
N15 . C38 . 1.481(7) yes
N15 . C39 . 1.509(7) yes
N16 . C40 . 1.463(7) yes
N16 . C41 . 1.491(6) yes
N16 . C42 . 1.498(6) yes
N17 . C46 . 1.464(8) yes
N17 . H24 . 0.960 no
N17 . H25 . 0.960 no
N18 . C48 . 1.339(9) yes
N18 . O30 . 1.001(10) yes
N18 . H26 . 0.960 no
N18 . H27 . 0.961 no
N180 . C48 . 1.312(14) yes
N180 . H36 . 0.959 no
N180 . H37 . 0.960 no
C1 . C2 . 1.503(7) yes
C1 . H11 . 0.960 no
C1 . H12 . 0.960 no
C2 . H21 . 0.960 no
C2 . H22 . 0.960 no
C3 . C4 . 1.509(7) yes
C3 . H31 . 0.960 no
C3 . H32 . 0.960 no
C4 . C5 . 1.537(7) yes
C4 . H41 . 0.960 no
C4 . H42 . 0.960 no
C5 . H51 . 0.960 no
C5 . H52 . 0.960 no
C6 . H61 . 0.960 no
C6 . H62 . 0.960 no
C6 . H63 . 0.960 no
C7 . C8 . 1.500(8) yes
C7 . H71 . 0.960 no
C7 . H72 . 0.960 no
C8 . H81 . 0.960 no
C8 . H82 . 0.960 no
C9 . H91 . 0.960 no
C9 . H92 . 0.960 no
C9 . H93 . 0.960 no
C10 . C11 . 1.514(7) yes
C10 . H101 . 0.960 no
C10 . H102 . 0.960 no
C11 . C12 . 1.511(7) yes
C11 . H111 . 0.960 no
C11 . H112 . 0.960 no
C12 . H121 . 0.960 no
C12 . H122 . 0.960 no
C13 . C14 . 1.514(7) yes
C13 . H131 . 0.960 no
C13 . H132 . 0.960 no
C14 . H141 . 0.960 no
C14 . H142 . 0.960 no
C15 . C16 . 1.531(7) yes
C15 . H151 . 0.960 no
C15 . H152 . 0.960 no
C16 . O1 . 1.227(6) yes
C17 . C18 . 1.499(7) yes
C17 . H171 . 0.960 no
C17 . H172 . 0.960 no
C18 . H181 . 0.960 no
C18 . H182 . 0.960 no
C19 . C20 . 1.499(7) yes
C19 . H191 . 0.960 no
C19 . H192 . 0.960 no
C20 . C21 . 1.507(8) yes
C20 . H201 . 0.960 no
C20 . H202 . 0.960 no
C21 . H211 . 0.960 no
C21 . H212 . 0.960 no
C22 . H221 . 0.960 no
C22 . H222 . 0.960 no
C22 . H223 . 0.960 no
C23 . C24 . 1.514(8) yes
C23 . H231 . 0.960 no
C23 . H232 . 0.960 no
C24 . H241 . 0.960 no
C24 . H242 . 0.960 no
C25 . H251 . 0.960 no
C25 . H252 . 0.960 no
C25 . H253 . 0.960 no
C26 . C27 . 1.502(9) yes
C26 . H261 . 0.960 no
C26 . H262 . 0.960 no
C27 . C28 . 1.523(9) yes
C27 . H271 . 0.960 no
C27 . H272 . 0.960 no
C28 . H281 . 0.960 no
C28 . H282 . 0.960 no
C29 . C30 . 1.496(8) yes
C29 . H291 . 0.960 no
C29 . H292 . 0.960 no
C30 . H301 . 0.960 no
C30 . H302 . 0.960 no
C31 . C32 . 1.522(7) yes
C31 . H311 . 0.960 no
C31 . H312 . 0.960 no
C32 . O2 . 1.226(6) yes
C33 . C34 . 1.492(9) yes
C33 . H331 . 0.960 no
C33 . H332 . 0.960 no
C34 . H341 . 0.960 no
C34 . H342 . 0.960 no
C35 . C36 . 1.521(9) yes
C35 . H351 . 0.960 no
C35 . H352 . 0.960 no
C36 . C37 . 1.489(9) yes
C36 . H361 . 0.960 no
C36 . H362 . 0.960 no
C37 . H371 . 0.960 no
C37 . H372 . 0.960 no
C38 . H381 . 0.960 no
C38 . H382 . 0.960 no
C38 . H383 . 0.960 no
C39 . C40 . 1.493(8) yes
C39 . H391 . 0.960 no
C39 . H392 . 0.960 no
C40 . H401 . 0.960 no
C40 . H402 . 0.960 no
C41 . H411 . 0.960 no
C41 . H412 . 0.960 no
C41 . H413 . 0.960 no
C42 . C43 . 1.508(9) yes
C42 . H421 . 0.960 no
C42 . H422 . 0.960 no
C43 . C44 . 1.514(9) yes
C43 . H431 . 0.960 no
C43 . H432 . 0.960 no
C44 . H441 . 0.960 no
C44 . H442 . 0.960 no
C45 . C46 . 1.502(10) yes
C45 . H451 . 0.960 no
C45 . H452 . 0.960 no
C46 . H461 . 0.960 no
C46 . H462 . 0.960 no
C47 . C48 . 1.511(6) yes
C47 . H471 . 0.960 no
C47 . H472 . 0.960 no
C48 . O3 . 1.251(11) yes
C48 . O30 . 1.187(9) yes
O3 . H37 . 1.161 no
O4 . Cl1 . 1.398(4) yes
O5 . Cl1 . 1.404(4) yes
O6 . Cl1 . 1.380(5) yes
O7 . Cl1 . 1.408(5) yes
O8 . Cl2 . 1.434(4) yes
O9 . Cl2 . 1.367(6) yes
O10 . Cl2 . 1.404(5) yes
O11 . Cl2 . 1.396(5) yes
O12 . Cl3 . 1.424(5) yes
O13 . Cl3 . 1.396(4) yes
O14 . Cl3 . 1.382(5) yes
O15 . Cl3 . 1.428(5) yes
O16 . Cl4 . 1.420(4) yes
O17 . Cl4 . 1.402(4) yes
O18 . Cl4 . 1.380(5) yes
O19 . Cl4 . 1.408(5) yes
O20 . Cl5 . 1.428(4) yes
O21 . Cl5 . 1.410(4) yes
O22 . Cl5 . 1.397(5) yes
O23 . Cl5 . 1.374(5) yes
O24 . Cl6 . 1.411(4) yes
O25 . O250 . 1.168 yes
O25 . O260 . 1.555(5) yes
O25 . Cl6 . 1.409(4) yes
O26 . O260 . 1.196 yes
O26 . O270 . 1.283(5) yes
O26 . Cl6 . 1.360(4) yes
O27 . O250 . 1.302(6) yes
O27 . O270 . 1.464 yes
O27 . Cl6 . 1.416(4) yes
O250 . Cl6 . 1.343(4) yes
O260 . Cl6 . 1.439(5) yes
O270 . Cl6 . 1.411(5) yes
